data_7713093
loop_
_publ_author_name
'Zhao, You-Hui'
'Li, Hai-Yan'
'Young, David James'
'Cao, Xiangqian'
'Zhu, Da-Liang'
'Ren, Zhi-Gang'
'Li, Hong-Xi'

_publ_section_title
;
 Heteroleptic copper(I) complexes [Cu(dmp)(N^P)]BF4 for photoinduced
 atom-transfer radical addition reactions
;
_journal_name_full 'Dalton Transactions'
_journal_paper_doi 10.1039/D3DT00321C
_journal_year 2023
_chemical_formula_sum 'C39 H35.5 B Cu F4 N5.5 P'
_chemical_formula_weight 762.55
_space_group_crystal_system triclinic
_space_group_IT_number 2
_space_group_name_Hall '-P 1'
_space_group_name_H-M_alt 'P -1'
_atom_sites_solution_hydrogens geom
_audit_creation_method SHELXL-2018/3
_audit_update_record
;
2023-01-16 deposited with the CCDC.	2023-05-17 downloaded from the CCDC.
;
_cell_angle_alpha 98.412(4)
_cell_angle_beta 108.062(4)
_cell_angle_gamma 100.700(4)
_cell_formula_units_Z 2
_cell_length_a 10.8101(14)
_cell_length_b 12.1918(17)
_cell_length_c 16.312(2)
_cell_measurement_reflns_used 9987
_cell_measurement_temperature 296(2)
_cell_measurement_theta_max 25.10
_cell_measurement_theta_min 2.42
_cell_volume 1960.0(4)
_computing_structure_refinement 'SHELXL-2018/3 (Sheldrick, 2018)'
_computing_structure_solution 'SHELXT 2014/5 (Sheldrick, 2014)'
_diffrn_ambient_temperature 296(2)
_diffrn_measured_fraction_theta_full 0.999
_diffrn_measured_fraction_theta_max 0.996
_diffrn_measurement_device_type 'Bruker APEX-II CCD'
_diffrn_measurement_method '\f and \w scans'
_diffrn_radiation_type MoK\a
_diffrn_radiation_wavelength 0.71073
_diffrn_reflns_av_R_equivalents 0.0490
_diffrn_reflns_av_unetI/netI 0.0615
_diffrn_reflns_Laue_measured_fraction_full 0.999
_diffrn_reflns_Laue_measured_fraction_max 0.996
_diffrn_reflns_limit_h_max 14
_diffrn_reflns_limit_h_min -14
_diffrn_reflns_limit_k_max 15
_diffrn_reflns_limit_k_min -15
_diffrn_reflns_limit_l_max 21
_diffrn_reflns_limit_l_min -21
_diffrn_reflns_number 32802
_diffrn_reflns_point_group_measured_fraction_full 0.999
_diffrn_reflns_point_group_measured_fraction_max 0.996
_diffrn_reflns_theta_full 25.242
_diffrn_reflns_theta_max 27.553
_diffrn_reflns_theta_min 2.423
_exptl_absorpt_coefficient_mu 0.651
_exptl_absorpt_correction_type multi-scan
_exptl_crystal_colour yellow
_exptl_crystal_density_diffrn 1.292
_exptl_crystal_description block
_exptl_crystal_F_000 786
_exptl_crystal_size_max 0.350
_exptl_crystal_size_mid 0.300
_exptl_crystal_size_min 0.200
_exptl_transmission_factor_max 0.7456
_exptl_transmission_factor_min 0.6860
_refine_diff_density_max 1.114
_refine_diff_density_min -0.656
_refine_diff_density_rms 0.088
_refine_ls_extinction_method none
_refine_ls_goodness_of_fit_ref 1.033
_refine_ls_hydrogen_treatment constr
_refine_ls_matrix_type full
_refine_ls_number_parameters 459
_refine_ls_number_reflns 9008
_refine_ls_number_restraints 2
_refine_ls_restrained_S_all 1.033
_refine_ls_R_factor_all 0.1176
_refine_ls_R_factor_gt 0.0683
_refine_ls_shift/su_max 0.001
_refine_ls_shift/su_mean 0.000
_refine_ls_structure_factor_coef Fsqd
_refine_ls_weighting_details 'w=1/[\s^2^(Fo^2^)+(0.1200P)^2^+1.7923P] where P=(Fo^2^+2Fc^2^)/3'
_refine_ls_weighting_scheme calc
_refine_ls_wR_factor_gt 0.1940
_refine_ls_wR_factor_ref 0.2231
_reflns_Friedel_coverage 0.000
_reflns_number_gt 5635
_reflns_number_total 9008
_reflns_threshold_expression 'I > 2\s(I)'
_cod_data_source_file d3dt00321c2.cif
_cod_data_source_block b220406a_0m_a
_cod_original_cell_volume 1960.0(5)
_cod_original_formula_sum 'C39 H35.50 B Cu F4 N5.50 P'
_cod_database_code 7713093
_shelx_shelxl_version_number 2018/3
_shelx_space_group_comment
;
The symmetry employed for this shelxl refinement is uniquely defined
by the following loop, which should always be used as a source of
symmetry information in preference to the above space-group names.
They are only intended as comments.
;
_shelx_estimated_absorpt_t_min 0.804
_shelx_estimated_absorpt_t_max 0.881

loop_
_space_group_symop_operation_xyz
'x, y, z'
'-x, -y, -z'

loop_
_atom_site_label
_atom_site_type_symbol
_atom_site_fract_x
_atom_site_fract_y
_atom_site_fract_z
_atom_site_U_iso_or_equiv
_atom_site_adp_type
_atom_site_occupancy
_atom_site_site_symmetry_order
_atom_site_calc_flag
_atom_site_refinement_flags_posn
_atom_site_refinement_flags_adp
_atom_site_refinement_flags_occupancy
_atom_site_disorder_assembly
_atom_site_disorder_group
Cu1 Cu 0.67593(5) 0.69765(4) 0.26363(3) 0.04479(19) Uani 1 1 d . . . . .
P1 P 0.79211(10) 0.59924(8) 0.34653(6) 0.0388(2) Uani 1 1 d . . . . .
B1 B 0.7789(8) 0.8642(6) 0.7791(5) 0.0750(17) Uani 1 1 d . . . . .
F1 F 0.7368(8) 0.7545(7) 0.7919(5) 0.089(2) Uiso 0.5 1 d . . P A 1
F2 F 0.8942(10) 0.8907(8) 0.8555(6) 0.118(3) Uiso 0.5 1 d . . P A 1
F3 F 0.8110(12) 0.8214(10) 0.7094(8) 0.129(4) Uiso 0.5 1 d . . P A 1
F4 F 0.728(3) 0.946(2) 0.7903(19) 0.301(11) Uiso 0.5 1 d . . P A 1
F1A F 0.6822(11) 0.7823(9) 0.7824(7) 0.124(3) Uiso 0.5 1 d . . P A 2
F2A F 0.8409(10) 0.9427(8) 0.8540(6) 0.112(3) Uiso 0.5 1 d . . P A 2
F3A F 0.8649(11) 0.8618(9) 0.7319(7) 0.111(3) Uiso 0.5 1 d . . P A 2
F4A F 0.6878(12) 0.9098(10) 0.7183(9) 0.151(4) Uiso 0.5 1 d . . P A 2
N1 N 0.6802(4) 0.8155(3) 0.3717(2) 0.0522(9) Uani 1 1 d . . . . .
N2 N 0.7624(4) 0.8190(3) 0.4555(2) 0.0517(9) Uani 1 1 d . . . . .
N3 N 0.7250(3) 0.7666(3) 0.1665(2) 0.0426(7) Uani 1 1 d . . . . .
N4 N 0.4946(3) 0.6306(3) 0.1613(2) 0.0423(7) Uani 1 1 d . . . . .
N5 N 0.089(2) 0.7056(19) 0.1229(14) 0.167(7) Uiso 0.5 1 d . . P B 1
C37 C 0.1226(19) 0.7501(17) 0.0790(15) 0.111(5) Uiso 0.5 1 d . . P B 1
C38 C 0.120(2) 0.8343(19) 0.0015(14) 0.136(7) Uiso 0.5 1 d . . P B 1
N6 N 0.4540(9) 0.9717(8) 0.9748(6) 0.082(3) Uiso 0.5 1 d D . P C 1
C39 C 0.4585(16) 0.9765(15) 0.9054(9) 0.121(5) Uiso 0.5 1 d D . P C 1
C40 C 0.340(2) 0.914(2) 0.8303(13) 0.173(8) Uiso 0.5 1 d D . P C 1
N5A N 0.0291(15) 0.6639(13) 0.0617(11) 0.124(4) Uiso 0.5 1 d . . P D 2
C37A C 0.081(2) 0.7329(18) 0.0359(14) 0.117(6) Uiso 0.5 1 d . . P D 2
C38A C 0.185(2) 0.8259(18) 0.0345(14) 0.131(6) Uiso 0.5 1 d . . P D 2
C1 C 0.4653(7) 0.8642(6) 0.3043(4) 0.0936(19) Uani 1 1 d . . . . .
H1A H 0.484707 0.843168 0.251433 0.140 Uiso 1 1 calc R U . . .
H1B H 0.456818 0.941699 0.311169 0.140 Uiso 1 1 calc R U . . .
H1C H 0.382748 0.814214 0.300304 0.140 Uiso 1 1 calc R U . . .
C2 C 0.5758(5) 0.8541(4) 0.3816(3) 0.0648(13) Uani 1 1 d . . . . .
C3 C 0.5923(7) 0.8806(5) 0.4704(4) 0.0774(16) Uani 1 1 d . . . . .
H3 H 0.533753 0.908648 0.494453 0.093 Uiso 1 1 calc R U . . .
C4 C 0.7076(7) 0.8586(4) 0.5151(3) 0.0713(15) Uani 1 1 d . . . . .
H4 H 0.744181 0.868463 0.576128 0.086 Uiso 1 1 calc R U . . .
C5 C 0.8956(5) 0.8047(3) 0.4757(3) 0.0494(10) Uani 1 1 d . . . . .
C6 C 0.9967(6) 0.8872(4) 0.5416(3) 0.0697(15) Uani 1 1 d . . . . .
H6 H 0.975594 0.948840 0.570497 0.084 Uiso 1 1 calc R U . . .
C7 C 1.1273(6) 0.8799(5) 0.5652(4) 0.0804(17) Uani 1 1 d . . . . .
H7 H 1.193991 0.935351 0.610391 0.096 Uiso 1 1 calc R U . . .
C8 C 1.1595(5) 0.7903(5) 0.5217(4) 0.0750(15) Uani 1 1 d . . . . .
H8 H 1.248656 0.786417 0.536371 0.090 Uiso 1 1 calc R U . . .
C9 C 1.0603(4) 0.7061(4) 0.4565(3) 0.0553(11) Uani 1 1 d . . . . .
H9 H 1.083277 0.645287 0.428158 0.066 Uiso 1 1 calc R U . . .
C10 C 0.9248(4) 0.7105(3) 0.4322(2) 0.0442(9) Uani 1 1 d . . . . .
C11 C 0.7165(4) 0.5163(3) 0.4108(3) 0.0429(9) Uani 1 1 d . . . . .
C12 C 0.6094(4) 0.4219(4) 0.3667(3) 0.0578(11) Uani 1 1 d . . . . .
H12 H 0.578968 0.400959 0.305297 0.069 Uiso 1 1 calc R U . . .
C13 C 0.5480(5) 0.3589(5) 0.4134(4) 0.0729(15) Uani 1 1 d . . . . .
H13 H 0.477244 0.295098 0.383522 0.088 Uiso 1 1 calc R U . . .
C14 C 0.5912(6) 0.3905(5) 0.5035(4) 0.0783(16) Uani 1 1 d . . . . .
H14 H 0.548306 0.349048 0.534721 0.094 Uiso 1 1 calc R U . . .
C15 C 0.6967(5) 0.4823(5) 0.5476(3) 0.0687(13) Uani 1 1 d . . . . .
H15 H 0.726587 0.502446 0.608973 0.082 Uiso 1 1 calc R U . . .
C16 C 0.7591(4) 0.5452(4) 0.5021(3) 0.0523(10) Uani 1 1 d . . . . .
H16 H 0.830897 0.607950 0.532876 0.063 Uiso 1 1 calc R U . . .
C17 C 0.8812(4) 0.5067(3) 0.3021(2) 0.0440(9) Uani 1 1 d . . . . .
C18 C 0.9313(4) 0.5399(4) 0.2386(3) 0.0549(11) Uani 1 1 d . . . . .
H18 H 0.920707 0.608003 0.221406 0.066 Uiso 1 1 calc R U . . .
C19 C 0.9973(5) 0.4719(5) 0.2005(3) 0.0668(14) Uani 1 1 d . . . . .
H19 H 1.031675 0.494911 0.158413 0.080 Uiso 1 1 calc R U . . .
C20 C 1.0116(5) 0.3721(5) 0.2247(4) 0.0733(15) Uani 1 1 d . . . . .
H20 H 1.055466 0.326367 0.198952 0.088 Uiso 1 1 calc R U . . .
C21 C 0.9613(6) 0.3384(5) 0.2870(4) 0.0727(14) Uani 1 1 d . . . . .
H21 H 0.970867 0.269501 0.303052 0.087 Uiso 1 1 calc R U . . .
C22 C 0.8974(5) 0.4050(4) 0.3258(3) 0.0567(11) Uani 1 1 d . . . . .
H22 H 0.864641 0.381579 0.368483 0.068 Uiso 1 1 calc R U . . .
C23 C 0.9442(6) 0.8862(5) 0.2593(3) 0.0787(16) Uani 1 1 d . . . . .
H23A H 0.903499 0.899299 0.303273 0.118 Uiso 1 1 calc R U . . .
H23B H 0.999293 0.957184 0.258356 0.118 Uiso 1 1 calc R U . . .
H23C H 0.998639 0.832952 0.273234 0.118 Uiso 1 1 calc R U . . .
C24 C 0.8373(4) 0.8384(4) 0.1709(3) 0.0501(10) Uani 1 1 d . . . . .
C25 C 0.8557(5) 0.8692(4) 0.0953(3) 0.0628(12) Uani 1 1 d . . . . .
H25 H 0.933791 0.921068 0.100146 0.075 Uiso 1 1 calc R U . . .
C26 C 0.7583(6) 0.8229(4) 0.0145(3) 0.0643(13) Uani 1 1 d . . . . .
H26 H 0.771095 0.841596 -0.036057 0.077 Uiso 1 1 calc R U . . .
C27 C 0.6397(5) 0.7474(4) 0.0078(3) 0.0502(10) Uani 1 1 d . . . . .
C28 C 0.5340(6) 0.6940(5) -0.0740(3) 0.0630(13) Uani 1 1 d . . . . .
H28 H 0.543204 0.709050 -0.126351 0.076 Uiso 1 1 calc R U . . .
C29 C 0.4215(5) 0.6224(5) -0.0769(3) 0.0651(13) Uani 1 1 d . . . . .
H29 H 0.354955 0.587831 -0.131344 0.078 Uiso 1 1 calc R U . . .
C30 C 0.4020(4) 0.5982(4) 0.0019(3) 0.0532(11) Uani 1 1 d . . . . .
C31 C 0.2865(5) 0.5249(4) 0.0037(3) 0.0627(12) Uani 1 1 d . . . . .
H31 H 0.216819 0.488077 -0.048791 0.075 Uiso 1 1 calc R U . . .
C32 C 0.2766(5) 0.5080(4) 0.0813(3) 0.0622(12) Uani 1 1 d . . . . .
H32 H 0.199878 0.459608 0.082223 0.075 Uiso 1 1 calc R U . . .
C33 C 0.3814(4) 0.5629(4) 0.1607(3) 0.0506(10) Uani 1 1 d . . . . .
C34 C 0.3687(5) 0.5478(5) 0.2469(3) 0.0669(13) Uani 1 1 d . . . . .
H34A H 0.446890 0.594321 0.294217 0.100 Uiso 1 1 calc R U . . .
H34B H 0.360666 0.468891 0.250155 0.100 Uiso 1 1 calc R U . . .
H34C H 0.290371 0.570263 0.251899 0.100 Uiso 1 1 calc R U . . .
C35 C 0.5058(4) 0.6487(3) 0.0837(2) 0.0417(9) Uani 1 1 d . . . . .
C36 C 0.6264(4) 0.7222(3) 0.0857(2) 0.0405(8) Uani 1 1 d . . . . .

loop_
_atom_site_aniso_label
_atom_site_aniso_U_11
_atom_site_aniso_U_22
_atom_site_aniso_U_33
_atom_site_aniso_U_23
_atom_site_aniso_U_13
_atom_site_aniso_U_12
Cu1 0.0507(3) 0.0525(3) 0.0322(3) 0.0134(2) 0.0125(2) 0.0150(2)
P1 0.0440(6) 0.0400(5) 0.0298(5) 0.0079(4) 0.0102(4) 0.0086(4)
B1 0.091(5) 0.063(4) 0.068(4) 0.004(3) 0.035(4) 0.008(3)
N1 0.067(2) 0.048(2) 0.0440(19) 0.0106(16) 0.0197(17) 0.0198(17)
N2 0.078(3) 0.0433(19) 0.0361(18) 0.0072(15) 0.0232(17) 0.0146(17)
N3 0.054(2) 0.0408(17) 0.0372(17) 0.0104(14) 0.0187(14) 0.0143(15)
N4 0.0445(18) 0.0491(19) 0.0374(17) 0.0128(14) 0.0149(14) 0.0173(15)
C1 0.096(4) 0.096(4) 0.101(5) 0.025(4) 0.027(4) 0.062(4)
C2 0.082(3) 0.049(3) 0.074(3) 0.010(2) 0.038(3) 0.025(2)
C3 0.105(5) 0.060(3) 0.089(4) 0.009(3) 0.063(4) 0.028(3)
C4 0.115(5) 0.057(3) 0.056(3) 0.009(2) 0.049(3) 0.023(3)
C5 0.067(3) 0.041(2) 0.034(2) 0.0138(17) 0.0099(18) 0.0059(19)
C6 0.104(4) 0.040(2) 0.045(2) 0.006(2) 0.006(3) 0.006(2)
C7 0.086(4) 0.053(3) 0.061(3) 0.010(3) -0.014(3) -0.010(3)
C8 0.057(3) 0.069(3) 0.074(3) 0.024(3) -0.005(3) -0.004(2)
C9 0.054(3) 0.050(2) 0.048(2) 0.0147(19) 0.0042(19) 0.003(2)
C10 0.054(2) 0.042(2) 0.0307(18) 0.0138(16) 0.0085(16) 0.0042(17)
C11 0.043(2) 0.045(2) 0.042(2) 0.0137(17) 0.0140(17) 0.0109(17)
C12 0.052(3) 0.058(3) 0.052(3) 0.010(2) 0.009(2) 0.003(2)
C13 0.052(3) 0.064(3) 0.095(4) 0.026(3) 0.023(3) -0.005(2)
C14 0.075(4) 0.088(4) 0.080(4) 0.039(3) 0.038(3) 0.004(3)
C15 0.077(3) 0.084(4) 0.052(3) 0.029(3) 0.031(2) 0.012(3)
C16 0.053(3) 0.058(3) 0.044(2) 0.015(2) 0.0173(19) 0.006(2)
C17 0.039(2) 0.048(2) 0.0358(19) 0.0036(17) 0.0054(16) 0.0080(17)
C18 0.049(2) 0.068(3) 0.049(2) 0.014(2) 0.0169(19) 0.016(2)
C19 0.048(3) 0.104(4) 0.056(3) 0.015(3) 0.024(2) 0.028(3)
C20 0.064(3) 0.089(4) 0.066(3) -0.001(3) 0.019(3) 0.037(3)
C21 0.081(4) 0.063(3) 0.078(4) 0.013(3) 0.023(3) 0.036(3)
C22 0.064(3) 0.055(3) 0.057(3) 0.015(2) 0.023(2) 0.023(2)
C23 0.075(3) 0.079(4) 0.059(3) 0.010(3) 0.015(3) -0.017(3)
C24 0.062(3) 0.045(2) 0.046(2) 0.0128(18) 0.022(2) 0.011(2)
C25 0.077(3) 0.060(3) 0.058(3) 0.017(2) 0.034(3) 0.010(2)
C26 0.090(4) 0.071(3) 0.049(3) 0.027(2) 0.038(3) 0.027(3)
C27 0.068(3) 0.055(2) 0.040(2) 0.0181(19) 0.024(2) 0.029(2)
C28 0.085(4) 0.080(3) 0.036(2) 0.020(2) 0.024(2) 0.037(3)
C29 0.071(3) 0.086(4) 0.033(2) 0.009(2) 0.007(2) 0.030(3)
C30 0.056(3) 0.061(3) 0.038(2) 0.0068(19) 0.0070(18) 0.024(2)
C31 0.047(3) 0.075(3) 0.052(3) 0.001(2) 0.002(2) 0.017(2)
C32 0.041(2) 0.073(3) 0.066(3) 0.009(2) 0.015(2) 0.011(2)
C33 0.045(2) 0.056(3) 0.053(2) 0.013(2) 0.0168(19) 0.0178(19)
C34 0.053(3) 0.091(4) 0.063(3) 0.028(3) 0.028(2) 0.011(2)
C35 0.048(2) 0.045(2) 0.0347(19) 0.0084(16) 0.0128(16) 0.0203(17)
C36 0.050(2) 0.044(2) 0.0340(19) 0.0111(16) 0.0160(16) 0.0230(17)

loop_
_atom_type_symbol
_atom_type_description
_atom_type_scat_dispersion_real
_atom_type_scat_dispersion_imag
_atom_type_scat_source
C C 0.0033 0.0016 'International Tables Vol C Tables 4.2.6.8 and 6.1.1.4'
H H 0.0000 0.0000 'International Tables Vol C Tables 4.2.6.8 and 6.1.1.4'
B B 0.0013 0.0007 'International Tables Vol C Tables 4.2.6.8 and 6.1.1.4'
N N 0.0061 0.0033 'International Tables Vol C Tables 4.2.6.8 and 6.1.1.4'
F F 0.0171 0.0103 'International Tables Vol C Tables 4.2.6.8 and 6.1.1.4'
P P 0.1023 0.0942 'International Tables Vol C Tables 4.2.6.8 and 6.1.1.4'
Cu Cu 0.3201 1.2651 'International Tables Vol C Tables 4.2.6.8 and 6.1.1.4'

loop_
_geom_angle_atom_site_label_1
_geom_angle_atom_site_label_2
_geom_angle_atom_site_label_3
_geom_angle
_geom_angle_site_symmetry_1
_geom_angle_site_symmetry_3
_geom_angle_publ_flag
N3 Cu1 N4 81.48(13) . . ?
N3 Cu1 N1 115.67(13) . . ?
N4 Cu1 N1 117.92(14) . . ?
N3 Cu1 P1 125.24(10) . . ?
N4 Cu1 P1 125.60(9) . . ?
N1 Cu1 P1 93.58(10) . . ?
C17 P1 C11 104.43(19) . . ?
C17 P1 C10 104.33(19) . . ?
C11 P1 C10 102.46(17) . . ?
C17 P1 Cu1 120.53(13) . . ?
C11 P1 Cu1 119.57(13) . . ?
C10 P1 Cu1 102.96(13) . . ?
F1A B1 F2A 114.3(8) . . ?
F4 B1 F3 129.6(16) . . ?
F1A B1 F3A 130.7(8) . . ?
F2A B1 F3A 108.6(8) . . ?
F4 B1 F1 126.4(14) . . ?
F3 B1 F1 91.4(7) . . ?
F4 B1 F2 102.6(15) . . ?
F3 B1 F2 108.4(9) . . ?
F1 B1 F2 92.1(7) . . ?
F1A B1 F4A 93.3(8) . . ?
F2A B1 F4A 109.0(8) . . ?
F3A B1 F4A 94.7(8) . . ?
C2 N1 N2 105.5(4) . . ?
C2 N1 Cu1 126.3(3) . . ?
N2 N1 Cu1 121.0(3) . . ?
C4 N2 N1 109.7(4) . . ?
C4 N2 C5 125.9(4) . . ?
N1 N2 C5 123.3(3) . . ?
C24 N3 C36 118.6(3) . . ?
C24 N3 Cu1 130.2(3) . . ?
C36 N3 Cu1 111.1(3) . . ?
C33 N4 C35 119.1(3) . . ?
C33 N4 Cu1 129.5(3) . . ?
C35 N4 Cu1 110.7(3) . . ?
N5 C37 C38 159(2) . . ?
N6 N6 C39 109.0(16) 2_677 . ?
N6 N6 C39 36.5(8) 2_677 2_677 ?
C39 N6 C39 145.5(9) . 2_677 ?
N6 C39 C40 116.4(17) . . ?
N6 C39 N6 34.5(9) . 2_677 ?
C40 C39 N6 150.7(15) . 2_677 ?
N5A C37A C38A 159(3) . . ?
C2 C1 H1A 109.5 . . ?
C2 C1 H1B 109.5 . . ?
H1A C1 H1B 109.5 . . ?
C2 C1 H1C 109.5 . . ?
H1A C1 H1C 109.5 . . ?
H1B C1 H1C 109.5 . . ?
N1 C2 C3 109.7(5) . . ?
N1 C2 C1 121.3(5) . . ?
C3 C2 C1 129.0(5) . . ?
C4 C3 C2 107.2(5) . . ?
C4 C3 H3 126.4 . . ?
C2 C3 H3 126.4 . . ?
C3 C4 N2 107.8(5) . . ?
C3 C4 H4 126.1 . . ?
N2 C4 H4 126.1 . . ?
C6 C5 C10 120.4(5) . . ?
C6 C5 N2 117.4(4) . . ?
C10 C5 N2 122.2(4) . . ?
C7 C6 C5 121.1(5) . . ?
C7 C6 H6 119.4 . . ?
C5 C6 H6 119.4 . . ?
C6 C7 C8 119.7(5) . . ?
C6 C7 H7 120.1 . . ?
C8 C7 H7 120.1 . . ?
C7 C8 C9 120.2(5) . . ?
C7 C8 H8 119.9 . . ?
C9 C8 H8 119.9 . . ?
C8 C9 C10 121.2(5) . . ?
C8 C9 H9 119.4 . . ?
C10 C9 H9 119.4 . . ?
C5 C10 C9 117.3(4) . . ?
C5 C10 P1 121.0(3) . . ?
C9 C10 P1 121.7(3) . . ?
C16 C11 C12 118.4(4) . . ?
C16 C11 P1 122.6(3) . . ?
C12 C11 P1 119.0(3) . . ?
C13 C12 C11 120.3(4) . . ?
C13 C12 H12 119.8 . . ?
C11 C12 H12 119.8 . . ?
C14 C13 C12 120.0(5) . . ?
C14 C13 H13 120.0 . . ?
C12 C13 H13 120.0 . . ?
C15 C14 C13 120.3(5) . . ?
C15 C14 H14 119.9 . . ?
C13 C14 H14 119.9 . . ?
C14 C15 C16 120.4(5) . . ?
C14 C15 H15 119.8 . . ?
C16 C15 H15 119.8 . . ?
C15 C16 C11 120.7(4) . . ?
C15 C16 H16 119.7 . . ?
C11 C16 H16 119.7 . . ?
C22 C17 C18 118.7(4) . . ?
C22 C17 P1 123.9(3) . . ?
C18 C17 P1 117.4(3) . . ?
C17 C18 C19 120.3(5) . . ?
C17 C18 H18 119.9 . . ?
C19 C18 H18 119.9 . . ?
C20 C19 C18 120.0(5) . . ?
C20 C19 H19 120.0 . . ?
C18 C19 H19 120.0 . . ?
C19 C20 C21 120.0(5) . . ?
C19 C20 H20 120.0 . . ?
C21 C20 H20 120.0 . . ?
C22 C21 C20 120.7(5) . . ?
C22 C21 H21 119.6 . . ?
C20 C21 H21 119.6 . . ?
C21 C22 C17 120.3(5) . . ?
C21 C22 H22 119.8 . . ?
C17 C22 H22 119.8 . . ?
C24 C23 H23A 109.5 . . ?
C24 C23 H23B 109.5 . . ?
H23A C23 H23B 109.5 . . ?
C24 C23 H23C 109.5 . . ?
H23A C23 H23C 109.5 . . ?
H23B C23 H23C 109.5 . . ?
N3 C24 C25 121.6(4) . . ?
N3 C24 C23 118.1(4) . . ?
C25 C24 C23 120.3(4) . . ?
C26 C25 C24 119.7(5) . . ?
C26 C25 H25 120.1 . . ?
C24 C25 H25 120.1 . . ?
C25 C26 C27 120.0(4) . . ?
C25 C26 H26 120.0 . . ?
C27 C26 H26 120.0 . . ?
C36 C27 C26 117.5(4) . . ?
C36 C27 C28 118.9(4) . . ?
C26 C27 C28 123.6(4) . . ?
C29 C28 C27 121.3(4) . . ?
C29 C28 H28 119.3 . . ?
C27 C28 H28 119.3 . . ?
C28 C29 C30 121.3(4) . . ?
C28 C29 H29 119.4 . . ?
C30 C29 H29 119.4 . . ?
C31 C30 C35 117.1(4) . . ?
C31 C30 C29 124.3(4) . . ?
C35 C30 C29 118.6(4) . . ?
C32 C31 C30 120.1(4) . . ?
C32 C31 H31 119.9 . . ?
C30 C31 H31 119.9 . . ?
C31 C32 C33 120.3(5) . . ?
C31 C32 H32 119.8 . . ?
C33 C32 H32 119.8 . . ?
N4 C33 C32 121.2(4) . . ?
N4 C33 C34 118.4(4) . . ?
C32 C33 C34 120.5(4) . . ?
C33 C34 H34A 109.5 . . ?
C33 C34 H34B 109.5 . . ?
H34A C34 H34B 109.5 . . ?
C33 C34 H34C 109.5 . . ?
H34A C34 H34C 109.5 . . ?
H34B C34 H34C 109.5 . . ?
N4 C35 C30 122.1(4) . . ?
N4 C35 C36 118.3(3) . . ?
C30 C35 C36 119.5(4) . . ?
N3 C36 C27 122.6(4) . . ?
N3 C36 C35 117.2(3) . . ?
C27 C36 C35 120.2(4) . . ?

loop_
_geom_bond_atom_site_label_1
_geom_bond_atom_site_label_2
_geom_bond_distance
_geom_bond_site_symmetry_2
_geom_bond_publ_flag
Cu1 N3 2.060(3) . ?
Cu1 N4 2.067(3) . ?
Cu1 N1 2.088(3) . ?
Cu1 P1 2.1970(11) . ?
P1 C17 1.823(4) . ?
P1 C11 1.824(4) . ?
P1 C10 1.825(4) . ?
B1 F4 1.24(3) . ?
B1 F1A 1.325(11) . ?
B1 F2A 1.330(11) . ?
B1 F3 1.351(12) . ?
B1 F3A 1.381(12) . ?
B1 F1 1.398(10) . ?
B1 F2 1.408(12) . ?
B1 F4A 1.422(14) . ?
N1 C2 1.345(6) . ?
N1 N2 1.369(5) . ?
N2 C4 1.361(6) . ?
N2 C5 1.424(6) . ?
N3 C24 1.334(5) . ?
N3 C36 1.369(5) . ?
N4 C33 1.340(5) . ?
N4 C35 1.353(5) . ?
N5 C37 1.06(2) . ?
C37 C38 1.74(3) . ?
N6 N6 1.102(17) 2_677 ?
N6 C39 1.157(9) . ?
N6 C39 1.84(2) 2_677 ?
C39 C40 1.458(10) . ?
N5A C37A 1.13(2) . ?
C37A C38A 1.45(3) . ?
C1 C2 1.482(8) . ?
C1 H1A 0.9600 . ?
C1 H1B 0.9600 . ?
C1 H1C 0.9600 . ?
C2 C3 1.385(7) . ?
C3 C4 1.333(8) . ?
C3 H3 0.9300 . ?
C4 H4 0.9300 . ?
C5 C6 1.382(6) . ?
C5 C10 1.399(6) . ?
C6 C7 1.367(8) . ?
C6 H6 0.9300 . ?
C7 C8 1.373(8) . ?
C7 H7 0.9300 . ?
C8 C9 1.379(6) . ?
C8 H8 0.9300 . ?
C9 C10 1.407(6) . ?
C9 H9 0.9300 . ?
C11 C16 1.383(6) . ?
C11 C12 1.389(6) . ?
C12 C13 1.381(7) . ?
C12 H12 0.9300 . ?
C13 C14 1.367(8) . ?
C13 H13 0.9300 . ?
C14 C15 1.361(7) . ?
C14 H14 0.9300 . ?
C15 C16 1.372(6) . ?
C15 H15 0.9300 . ?
C16 H16 0.9300 . ?
C17 C22 1.377(6) . ?
C17 C18 1.385(6) . ?
C18 C19 1.387(7) . ?
C18 H18 0.9300 . ?
C19 C20 1.353(8) . ?
C19 H19 0.9300 . ?
C20 C21 1.371(8) . ?
C20 H20 0.9300 . ?
C21 C22 1.367(7) . ?
C21 H21 0.9300 . ?
C22 H22 0.9300 . ?
C23 C24 1.492(6) . ?
C23 H23A 0.9600 . ?
C23 H23B 0.9600 . ?
C23 H23C 0.9600 . ?
C24 C25 1.399(6) . ?
C25 C26 1.366(7) . ?
C25 H25 0.9300 . ?
C26 C27 1.396(7) . ?
C26 H26 0.9300 . ?
C27 C36 1.395(5) . ?
C27 C28 1.426(6) . ?
C28 C29 1.342(7) . ?
C28 H28 0.9300 . ?
C29 C30 1.428(7) . ?
C29 H29 0.9300 . ?
C30 C31 1.406(7) . ?
C30 C35 1.413(5) . ?
C31 C32 1.344(7) . ?
C31 H31 0.9300 . ?
C32 C33 1.402(6) . ?
C32 H32 0.9300 . ?
C33 C34 1.488(6) . ?
C34 H34A 0.9600 . ?
C34 H34B 0.9600 . ?
C34 H34C 0.9600 . ?
C35 C36 1.426(6) . ?
